data_4345413
loop_
_publ_author_name
'Thu\'ery, Pierre'
'Harrowfield, Jack'

_publ_section_title
;
 Coordination Polymers and Cage-Containing Frameworks in Uranyl Ion
 Complexes with rac- and (1R,2R)-trans-1,2-Cyclohexanedicarboxylates:
 Consequences of Chirality.
;
_journal_issue 3
_journal_name_full 'Inorganic chemistry'
_journal_page_first 1455
_journal_page_last 1469
_journal_paper_doi 10.1021/acs.inorgchem.6b02537
_journal_volume 56
_journal_year 2017
_chemical_formula_sum 'C11 H17 N O7 U'
_chemical_formula_weight 513.28
_space_group_crystal_system monoclinic
_space_group_IT_number 14
_space_group_name_Hall '-P 2ybc'
_space_group_name_H-M_alt 'P 1 21/c 1'
_symmetry_space_group_name_Hall '-P 2ybc'
_symmetry_space_group_name_H-M 'P 1 21/c 1'
_atom_sites_solution_hydrogens mixed
_audit_creation_method SHELXL-2014
_cell_angle_alpha 90
_cell_angle_beta 102.942(4)
_cell_angle_gamma 90
_cell_formula_units_Z 4
_cell_length_a 10.3828(6)
_cell_length_b 10.3419(6)
_cell_length_c 14.3432(5)
_cell_measurement_reflns_used 81689
_cell_measurement_temperature 150(2)
_cell_measurement_theta_max 25.68
_cell_measurement_theta_min 2.82
_cell_volume 1501.02(14)
_computing_cell_refinement 'HKL2000 (Otwinowski & Minor, 1997)'
_computing_data_collection 'COLLECT (Nonius, 1998)'
_computing_data_reduction 'HKL2000 (Otwinowski & Minor, 1997)'
_computing_molecular_graphics 'SHELXTL (Sheldrick, 2008)'
_computing_publication_material 'SHELXTL (Sheldrick, 2008); PLATON (Spek, 2003)'
_computing_structure_refinement 'SHELXL (Sheldrick, 2015)'
_computing_structure_solution 'SHELXT (Sheldrick, 2015)'
_diffrn_ambient_temperature 150(2)
_diffrn_measured_fraction_theta_full 0.997
_diffrn_measured_fraction_theta_max 0.997
_diffrn_measurement_device_type 'Nonius Kappa-CCD area-detector diffractometer'
_diffrn_measurement_method '2 \f and 14 \w scans with 2\% steps (778 frames)'
_diffrn_radiation_monochromator graphite
_diffrn_radiation_source 'fine-focus sealed tube'
_diffrn_radiation_type MoK\a
_diffrn_radiation_wavelength 0.71073
_diffrn_reflns_av_R_equivalents 0.0243
_diffrn_reflns_av_unetI/netI 0.0261
_diffrn_reflns_Laue_measured_fraction_full 0.997
_diffrn_reflns_Laue_measured_fraction_max 0.997
_diffrn_reflns_limit_h_max 12
_diffrn_reflns_limit_h_min -12
_diffrn_reflns_limit_k_max 12
_diffrn_reflns_limit_k_min -12
_diffrn_reflns_limit_l_max 17
_diffrn_reflns_limit_l_min -17
_diffrn_reflns_number 81689
_diffrn_reflns_point_group_measured_fraction_full 0.997
_diffrn_reflns_point_group_measured_fraction_max 0.997
_diffrn_reflns_theta_full 25.242
_diffrn_reflns_theta_max 25.680
_diffrn_reflns_theta_min 2.816
_diffrn_standards_decay_% 0
_diffrn_standards_interval_time 0
_diffrn_standards_number 0
_exptl_absorpt_coefficient_mu 10.842
_exptl_absorpt_correction_T_max 0.582
_exptl_absorpt_correction_T_min 0.360
_exptl_absorpt_correction_type multi-scan
_exptl_absorpt_process_details 'SCALEPACK (Otwinowski & Minor, 1997)'
_exptl_crystal_colour 'translucent light yellow'
_exptl_crystal_density_diffrn 2.271
_exptl_crystal_description platelet
_exptl_crystal_F_000 952
_exptl_crystal_size_max 0.14
_exptl_crystal_size_mid 0.10
_exptl_crystal_size_min 0.05
_refine_diff_density_max 0.886
_refine_diff_density_min -1.158
_refine_diff_density_rms 0.127
_refine_ls_extinction_method none
_refine_ls_goodness_of_fit_ref 1.130
_refine_ls_hydrogen_treatment constr
_refine_ls_matrix_type full
_refine_ls_number_parameters 218
_refine_ls_number_reflns 2840
_refine_ls_number_restraints 24
_refine_ls_restrained_S_all 1.180
_refine_ls_R_factor_all 0.0302
_refine_ls_R_factor_gt 0.0269
_refine_ls_shift/su_max 0.001
_refine_ls_shift/su_mean 0.000
_refine_ls_structure_factor_coef Fsqd
_refine_ls_weighting_details 'w=1/[\s^2^(Fo^2^)+(0.0270P)^2^+3.5469P] where P=(Fo^2^+2Fc^2^)/3'
_refine_ls_weighting_scheme calc
_refine_ls_wR_factor_gt 0.0641
_refine_ls_wR_factor_ref 0.0651
_reflns_Friedel_coverage 0.000
_reflns_number_gt 2680
_reflns_number_total 2840
_reflns_threshold_expression 'I > 2\s(I)'
_cod_data_source_file ic6b02537_si_002.cif
_cod_data_source_block 3
_cod_database_code 4345413
_shelx_space_group_comment
;
The symmetry employed for this shelxl refinement is uniquely defined
by the following loop, which should always be used as a source of
symmetry information in preference to the above space-group names.
They are only intended as comments.
;
_shelxl_version_number 2014-3

loop_
_space_group_symop_operation_xyz
'x, y, z'
'-x, y+1/2, -z+1/2'
'-x, -y, -z'
'x, -y-1/2, z-1/2'

loop_
_atom_site_label
_atom_site_type_symbol
_atom_site_fract_x
_atom_site_fract_y
_atom_site_fract_z
_atom_site_U_iso_or_equiv
_atom_site_adp_type
_atom_site_occupancy
_atom_site_site_symmetry_order
_atom_site_calc_flag
_atom_site_refinement_flags_posn
_atom_site_refinement_flags_adp
_atom_site_refinement_flags_occupancy
_atom_site_disorder_assembly
_atom_site_disorder_group
U1 U 0.53981(2) 0.38448(2) 0.33876(2) 0.03813(9) Uani 1 1 d . . . . .
O1 O 0.4469(4) 0.2414(4) 0.3388(3) 0.0598(11) Uani 1 1 d . . . . .
O2 O 0.6322(4) 0.5272(4) 0.3392(3) 0.0492(9) Uani 1 1 d . . . . .
O3 O 0.6328(4) 0.2946(5) 0.2100(3) 0.0580(11) Uani 1 1 d . . . . .
O4 O 0.7422(4) 0.2561(4) 0.3558(3) 0.0558(11) Uani 1 1 d . . . . .
O5 O 0.6082(4) 0.1353(4) 0.0020(3) 0.0546(10) Uani 1 1 d . . . . .
O6 O 0.6357(4) 0.0018(4) 0.1236(3) 0.0518(10) Uani 1 1 d . . . . .
O7 O 0.3964(4) 0.4307(5) 0.1880(3) 0.0570(11) Uani 1 1 d . . . . .
C1 C 0.8327(6) 0.1690(8) 0.2291(5) 0.0630(19) Uani 1 1 d . . . . .
H1 H 0.8370 0.0796 0.2561 0.076 Uiso 1 1 calc R U . . .
C2 C 0.8010(5) 0.1582(7) 0.1228(4) 0.0512(14) Uani 1 1 d . . . . .
H2 H 0.7968 0.2479 0.0962 0.061 Uiso 1 1 calc R U . . .
C3 C 0.9106(6) 0.0853(7) 0.0879(5) 0.0580(16) Uani 1 1 d . . . . .
H3A H 0.9126 -0.0058 0.1094 0.070 Uiso 1 1 calc R U . . .
H3B H 0.8905 0.0857 0.0171 0.070 Uiso 1 1 calc R U . . .
C4 C 1.0455(8) 0.1463(10) 0.1257(7) 0.095(3) Uani 1 1 d . U . . .
H4A H 1.1140 0.0914 0.1076 0.115 Uiso 1 1 calc R U . . .
H4B H 1.0480 0.2319 0.0953 0.115 Uiso 1 1 calc R U . . .
C5 C 1.0766(8) 0.1625(11) 0.2301(8) 0.107(3) Uani 1 1 d . U . . .
H5A H 1.1606 0.2110 0.2496 0.129 Uiso 1 1 calc R U . . .
H5B H 1.0901 0.0761 0.2605 0.129 Uiso 1 1 calc R U . . .
C6 C 0.9685(7) 0.2340(9) 0.2672(7) 0.087(2) Uani 1 1 d . U . . .
H6A H 0.9646 0.3253 0.2460 0.105 Uiso 1 1 calc R U . . .
H6B H 0.9900 0.2329 0.3380 0.105 Uiso 1 1 calc R U . . .
C7 C 0.7298(6) 0.2444(6) 0.2674(4) 0.0534(15) Uani 1 1 d . . . . .
C8 C 0.6719(5) 0.0934(5) 0.0810(3) 0.0362(11) Uani 1 1 d . . . . .
N1A N 0.289(2) 0.3702(18) 0.0390(11) 0.066(6) Uani 0.571(11) 1 d . . P A 1
C9A C 0.3544(9) 0.3463(11) 0.1251(6) 0.042(3) Uani 0.571(11) 1 d . . P A 1
H9A H 0.3721 0.2575 0.1432 0.050 Uiso 0.571(11) 1 d R U P A 1
C10A C 0.2344(14) 0.2615(15) -0.0242(8) 0.064(4) Uani 0.571(11) 1 d . . P A 1
H10A H 0.2621 0.1810 0.0074 0.096 Uiso 0.571(11) 1 d R U P A 1
H10B H 0.1397 0.2667 -0.0384 0.096 Uiso 0.571(11) 1 d R U P A 1
H10C H 0.2649 0.2663 -0.0825 0.096 Uiso 0.571(11) 1 d R U P A 1
C11A C 0.254(2) 0.4965(15) 0.0047(12) 0.107(6) Uani 0.571(11) 1 d . U P A 1
H11A H 0.2966 0.5572 0.0524 0.160 Uiso 0.571(11) 1 d R U P A 1
H11B H 0.2855 0.5091 -0.0527 0.160 Uiso 0.571(11) 1 d R U P A 1
H11C H 0.1603 0.5096 -0.0086 0.160 Uiso 0.571(11) 1 d R U P A 1
N1B N 0.3592(16) 0.4406(19) 0.0350(9) 0.061(4) Uani 0.429(11) 1 d . . P A 2
C9B C 0.4051(15) 0.4760(18) 0.1197(12) 0.065(5) Uani 0.429(11) 1 d . . P A 2
H9B H 0.4565 0.5526 0.1239 0.078 Uiso 0.429(11) 1 d R U P A 2
C10B C 0.296(3) 0.316(3) 0.020(2) 0.084(10) Uani 0.429(11) 1 d . . P A 2
H10D H 0.2922 0.2764 0.0802 0.125 Uiso 0.429(11) 1 d R U P A 2
H10E H 0.2088 0.3242 -0.0187 0.125 Uiso 0.429(11) 1 d R U P A 2
H10F H 0.3488 0.2630 -0.0119 0.125 Uiso 0.429(11) 1 d R U P A 2
C11B C 0.3703(17) 0.5109(16) -0.0506(12) 0.068(5) Uani 0.429(11) 1 d . . P A 2
H11D H 0.4105 0.5936 -0.0333 0.103 Uiso 0.429(11) 1 d R U P A 2
H11E H 0.4240 0.4618 -0.0842 0.103 Uiso 0.429(11) 1 d R U P A 2
H11F H 0.2841 0.5229 -0.0911 0.103 Uiso 0.429(11) 1 d R U P A 2

loop_
_atom_site_aniso_label
_atom_site_aniso_U_11
_atom_site_aniso_U_22
_atom_site_aniso_U_33
_atom_site_aniso_U_23
_atom_site_aniso_U_13
_atom_site_aniso_U_12
U1 0.03975(13) 0.04708(15) 0.02721(12) -0.00444(7) 0.00675(8) 0.00488(8)
O1 0.060(3) 0.056(3) 0.064(3) -0.010(2) 0.014(2) -0.008(2)
O2 0.044(2) 0.053(2) 0.051(2) 0.0001(18) 0.0097(18) -0.0013(18)
O3 0.052(2) 0.091(3) 0.030(2) -0.013(2) 0.0066(17) 0.021(2)
O4 0.054(2) 0.068(3) 0.039(2) -0.0141(19) -0.0028(17) 0.021(2)
O5 0.069(3) 0.066(3) 0.028(2) 0.0035(18) 0.0069(19) 0.001(2)
O6 0.047(2) 0.062(3) 0.048(2) 0.0121(19) 0.0132(18) -0.0053(19)
O7 0.056(3) 0.073(3) 0.037(2) -0.005(2) -0.0008(19) 0.014(2)
C1 0.034(3) 0.091(5) 0.056(4) -0.033(4) -0.005(3) 0.011(3)
C2 0.038(3) 0.066(4) 0.052(4) -0.021(3) 0.016(3) -0.005(3)
C3 0.040(3) 0.074(4) 0.065(4) -0.024(3) 0.021(3) -0.002(3)
C4 0.053(4) 0.115(6) 0.124(6) -0.036(5) 0.033(4) -0.004(4)
C5 0.054(4) 0.134(6) 0.127(6) -0.052(5) 0.005(4) 0.009(4)
C6 0.048(4) 0.108(5) 0.098(5) -0.052(4) -0.001(3) 0.003(4)
C7 0.041(3) 0.069(4) 0.047(3) -0.019(3) 0.001(3) 0.011(3)
C8 0.034(3) 0.050(3) 0.026(2) -0.006(2) 0.011(2) -0.006(2)
N1A 0.082(11) 0.077(12) 0.029(6) -0.013(6) -0.007(6) 0.035(9)
C9A 0.035(5) 0.067(6) 0.023(4) 0.004(4) 0.003(3) 0.021(5)
C10A 0.059(8) 0.091(10) 0.034(6) -0.020(6) -0.005(5) 0.009(7)
C11A 0.145(13) 0.070(9) 0.081(9) 0.013(7) -0.025(9) 0.032(9)
N1B 0.066(9) 0.088(12) 0.034(7) -0.003(7) 0.017(6) -0.009(9)
C9B 0.058(10) 0.088(12) 0.048(10) -0.012(9) 0.008(7) -0.010(8)
C10B 0.077(17) 0.11(3) 0.07(2) 0.030(18) 0.023(13) -0.035(19)
C11B 0.080(12) 0.058(10) 0.074(11) 0.019(8) 0.030(9) 0.000(8)

loop_
_atom_type_symbol
_atom_type_description
_atom_type_scat_dispersion_real
_atom_type_scat_dispersion_imag
_atom_type_scat_source
C C 0.0033 0.0016 'International Tables Vol C Tables 4.2.6.8 and 6.1.1.4'
H H 0.0000 0.0000 'International Tables Vol C Tables 4.2.6.8 and 6.1.1.4'
N N 0.0061 0.0033 'International Tables Vol C Tables 4.2.6.8 and 6.1.1.4'
O O 0.0106 0.0060 'International Tables Vol C Tables 4.2.6.8 and 6.1.1.4'
U U -9.6767 9.6646 'International Tables Vol C Tables 4.2.6.8 and 6.1.1.4'

loop_
_geom_angle_atom_site_label_1
_geom_angle_atom_site_label_2
_geom_angle_atom_site_label_3
_geom_angle
_geom_angle_site_symmetry_1
_geom_angle_site_symmetry_3
O2 U1 O1 179.8(2) . .
O2 U1 O5 91.56(17) . 4_566
O1 U1 O5 88.26(19) . 4_566
O2 U1 O6 90.92(16) . 2_655
O1 U1 O6 88.91(18) . 2_655
O5 U1 O6 83.73(15) 4_566 2_655
O2 U1 O7 93.69(18) . .
O1 U1 O7 86.4(2) . .
O5 U1 O7 158.42(16) 4_566 .
O6 U1 O7 75.28(15) 2_655 .
O2 U1 O3 90.83(18) . .
O1 U1 O3 89.40(19) . .
O5 U1 O3 130.53(15) 4_566 .
O6 U1 O3 145.62(14) 2_655 .
O7 U1 O3 70.35(14) . .
O2 U1 O4 89.99(17) . .
O1 U1 O4 90.13(18) . .
O5 U1 O4 77.75(15) 4_566 .
O6 U1 O4 161.48(14) 2_655 .
O7 U1 O4 123.12(14) . .
O3 U1 O4 52.84(13) . .
C7 O3 U1 93.2(3) . .
C7 O4 U1 93.4(3) . .
C8 O5 U1 150.4(4) . 4_565
C8 O6 U1 148.2(4) . 2_645
C9B O7 U1 136.9(9) . .
C9A O7 U1 123.8(5) . .
C2 C1 C7 113.3(5) . .
C2 C1 C6 111.7(6) . .
C7 C1 C6 107.9(5) . .
C2 C1 H1 107.9 . .
C7 C1 H1 107.9 . .
C6 C1 H1 107.9 . .
C1 C2 C8 114.6(5) . .
C1 C2 C3 111.1(5) . .
C8 C2 C3 108.1(5) . .
C1 C2 H2 107.6 . .
C8 C2 H2 107.6 . .
C3 C2 H2 107.6 . .
C4 C3 C2 111.7(5) . .
C4 C3 H3A 109.3 . .
C2 C3 H3A 109.3 . .
C4 C3 H3B 109.3 . .
C2 C3 H3B 109.3 . .
H3A C3 H3B 107.9 . .
C5 C4 C3 112.7(7) . .
C5 C4 H4A 109.1 . .
C3 C4 H4A 109.1 . .
C5 C4 H4B 109.1 . .
C3 C4 H4B 109.1 . .
H4A C4 H4B 107.8 . .
C4 C5 C6 113.4(8) . .
C4 C5 H5A 108.9 . .
C6 C5 H5A 108.9 . .
C4 C5 H5B 108.9 . .
C6 C5 H5B 108.9 . .
H5A C5 H5B 107.7 . .
C5 C6 C1 110.3(6) . .
C5 C6 H6A 109.6 . .
C1 C6 H6A 109.6 . .
C5 C6 H6B 109.6 . .
C1 C6 H6B 109.6 . .
H6A C6 H6B 108.1 . .
O4 C7 O3 120.5(5) . .
O4 C7 C1 119.6(5) . .
O3 C7 C1 119.9(5) . .
O6 C8 O5 123.8(5) . .
O6 C8 C2 119.4(5) . .
O5 C8 C2 116.8(5) . .
C9A N1A C11A 123.2(15) . .
C9A N1A C10A 119.2(15) . .
C11A N1A C10A 117.1(14) . .
O7 C9A N1A 125.0(12) . .
O7 C9A H9A 117.0 . .
N1A C9A H9A 117.9 . .
N1A C10A H10A 109.7 . .
N1A C10A H10B 108.8 . .
H10A C10A H10B 109.5 . .
N1A C10A H10C 109.9 . .
H10A C10A H10C 109.5 . .
H10B C10A H10C 109.5 . .
N1A C11A H11A 108.3 . .
N1A C11A H11B 108.4 . .
H11A C11A H11B 109.5 . .
N1A C11A H11C 111.7 . .
H11A C11A H11C 109.5 . .
H11B C11A H11C 109.5 . .
C9B N1B C10B 117.6(19) . .
C9B N1B C11B 125.9(19) . .
C10B N1B C11B 116.3(16) . .
O7 C9B N1B 130.1(18) . .
O7 C9B H9B 116.9 . .
N1B C9B H9B 113.0 . .
N1B C10B H10D 111.2 . .
N1B C10B H10E 110.1 . .
H10D C10B H10E 109.5 . .
N1B C10B H10F 107.1 . .
H10D C10B H10F 109.5 . .
H10E C10B H10F 109.5 . .
N1B C11B H11D 109.8 . .
N1B C11B H11E 109.0 . .
H11D C11B H11E 109.5 . .
N1B C11B H11F 109.7 . .
H11D C11B H11F 109.5 . .
H11E C11B H11F 109.5 . .

loop_
_geom_bond_atom_site_label_1
_geom_bond_atom_site_label_2
_geom_bond_distance
_geom_bond_site_symmetry_2
U1 O2 1.759(4) .
U1 O1 1.766(4) .
U1 O5 2.299(4) 4_566
U1 O6 2.351(4) 2_655
U1 O7 2.383(4) .
U1 O3 2.451(4) .
U1 O4 2.451(4) .
O3 C7 1.261(7) .
O4 C7 1.251(7) .
O5 C8 1.254(6) .
O5 U1 2.299(4) 4_565
O6 C8 1.231(6) .
O6 U1 2.351(4) 2_645
O7 C9B 1.108(18) .
O7 C9A 1.261(11) .
C1 C2 1.490(9) .
C1 C7 1.521(8) .
C1 C6 1.547(9) .
C1 H1 1.0000 .
C2 C8 1.499(7) .
C2 C3 1.539(8) .
C2 H2 1.0000 .
C3 C4 1.521(10) .
C3 H3A 0.9900 .
C3 H3B 0.9900 .
C4 C5 1.469(13) .
C4 H4A 0.9900 .
C4 H4B 0.9900 .
C5 C6 1.536(10) .
C5 H5A 0.9900 .
C5 H5B 0.9900 .
C6 H6A 0.9900 .
C6 H6B 0.9900 .
N1A C9A 1.293(19) .
N1A C11A 1.41(2) .
N1A C10A 1.48(2) .
C9A H9A 0.9600 .
C10A H10A 0.9601 .
C10A H10B 0.9599 .
C10A H10C 0.9600 .
C11A H11A 0.9599 .
C11A H11B 0.9601 .
C11A H11C 0.9600 .
N1B C9B 1.25(2) .
N1B C10B 1.44(3) .
N1B C11B 1.45(2) .
C9B H9B 0.9501 .
C10B H10D 0.9599 .
C10B H10E 0.9600 .
C10B H10F 0.9600 .
C11B H11D 0.9600 .
C11B H11E 0.9601 .
C11B H11F 0.9600 .
